data_1547411
loop_
_publ_author_name
'Anuradha R. Pallipurath'
'Jonathan M. Skelton'
'Mark R. Warren'
'Naghmeh Kamali'
'Patrick McArdle'
'Andrea Erxleben'

_publ_section_title
;
 Sulfamerazine: Understanding the Influence of Slip Planes in the
 Polymorphic Phase Transformation through X-Ray Crystallographic Studies
 and ab Initio Lattice Dynamics
;
_journal_name_full 'Molecular Pharmaceutics'
_journal_page_first 3735
_journal_page_last 3748
_journal_paper_doi 10.1021/acs.molpharmaceut.5b00504
_journal_volume 12
_journal_year 2015
_chemical_absolute_configuration ad
_chemical_formula_moiety 'C11 H12 N4 O2 S'
_chemical_formula_sum 'C11 H12 N4 O2 S'
_chemical_formula_weight 302.06
_chemical_name_common Sulfamerazine
_chemical_name_systematic 4-amino-N-(4-methylpyrimidin-2-yl)
_space_group_crystal_system orthorhombic
_space_group_IT_number 33
_space_group_name_Hall 'P 2c -2n'
_space_group_name_H-M_alt 'P n a 21'
_symmetry_space_group_name_Hall 'P 2c -2n'
_symmetry_space_group_name_H-M 'P n a 21'
_atom_sites_solution_hydrogens mixed
_cell_angle_alpha 90
_cell_angle_beta 90
_cell_angle_gamma 90
_cell_formula_units_Z 7
_cell_length_a 14.4899(5)
_cell_length_b 8.2086(4)
_cell_length_c 21.9106(9)
_cell_measurement_reflns_used 2264
_cell_measurement_temperature 250.0(2)
_cell_measurement_theta_max 28.4460
_cell_measurement_theta_min 3.7420
_cell_volume 2606.09(19)
_computing_cell_refinement
;
'Thu Dec 18 11:18:01 2014'
;
_computing_data_collection
;
'Thu Dec 18 11:18:01 2014'
;
_computing_data_reduction
;
'Thu Dec 18 11:18:01 2014'
;
_computing_molecular_graphics OSCAIL
_computing_structure_refinement 'SHELXL-2014/7 (Sheldrick, 2014)'
_computing_structure_solution SHELXT
_diffrn_ambient_temperature 250.0(2)
_diffrn_detector_area_resol_mean 16.1048
_diffrn_measured_fraction_theta_full 0.998
_diffrn_measured_fraction_theta_max 0.864
_diffrn_measurement_device_type 'Xcalibur, Sapphire3'
_diffrn_measurement_method '\w scans'
_diffrn_radiation_type MoK\a
_diffrn_radiation_wavelength 0.71073
_diffrn_reflns_av_R_equivalents 0.0302
_diffrn_reflns_av_unetI/netI 0.0614
_diffrn_reflns_Laue_measured_fraction_full 0.998
_diffrn_reflns_Laue_measured_fraction_max 0.864
_diffrn_reflns_limit_h_max 19
_diffrn_reflns_limit_h_min -19
_diffrn_reflns_limit_k_max 11
_diffrn_reflns_limit_k_min -7
_diffrn_reflns_limit_l_max 28
_diffrn_reflns_limit_l_min -26
_diffrn_reflns_number 8310
_diffrn_reflns_point_group_measured_fraction_full 0.794
_diffrn_reflns_point_group_measured_fraction_max 0.649
_diffrn_reflns_theta_full 25.242
_diffrn_reflns_theta_max 29.175
_diffrn_reflns_theta_min 3.371
_diffrn_source 'Enhance (Mo) X-ray Source'
_exptl_absorpt_coefficient_mu 0.248
_exptl_absorpt_correction_T_max 1.00000
_exptl_absorpt_correction_T_min 0.98041
_exptl_absorpt_correction_type multi-scan
_exptl_absorpt_process_details
;
'Thu Dec 18 11:18:01 2014'
;
_exptl_crystal_colour Colourless
_exptl_crystal_density_diffrn 1.347
_exptl_crystal_description Parallelepiped
_exptl_crystal_F_000 1104
_exptl_crystal_size_max 0.50
_exptl_crystal_size_mid 0.40
_exptl_crystal_size_min 0.20
_refine_diff_density_max 0.300
_refine_diff_density_min -0.340
_refine_diff_density_rms 0.046
_refine_ls_abs_structure_details
;
 Flack x determined using 944 quotients [(I+)-(I-)]/[(I+)+(I-)]
 (Parsons, Flack and Wagner, Acta Cryst. B69 (2013) 249-259).
;
_refine_ls_abs_structure_Flack 0.07(6)
_refine_ls_extinction_coef .
_refine_ls_extinction_method none
_refine_ls_goodness_of_fit_ref 0.960
_refine_ls_hydrogen_treatment mixed
_refine_ls_matrix_type full
_refine_ls_number_parameters 343
_refine_ls_number_reflns 4566
_refine_ls_number_restraints 5
_refine_ls_restrained_S_all 0.959
_refine_ls_R_factor_all 0.0643
_refine_ls_R_factor_gt 0.0421
_refine_ls_shift/su_max 0.011
_refine_ls_shift/su_mean 0.000
_refine_ls_structure_factor_coef Fsqd
_refine_ls_weighting_details 'w=1/[\s^2^(Fo^2^)+(0.0216P)^2^] where P=(Fo^2^+2Fc^2^)/3'
_refine_ls_weighting_scheme calc
_refine_ls_wR_factor_gt 0.0721
_refine_ls_wR_factor_ref 0.0817
_reflns_Friedel_coverage 0.466
_reflns_Friedel_fraction_full 0.578
_reflns_Friedel_fraction_max 0.423
_reflns_number_gt 3359
_reflns_number_total 4566
_reflns_threshold_expression 'I > 2\s(I)'
_cod_data_source_file Exp_Form-I2FInHouse_Form-I_250K.cif
_cod_data_source_block smz_f1_250_a
_cod_database_code 1547411
_shelx_space_group_comment
;
The symmetry employed for this shelxl refinement is uniquely defined
by the following loop, which should always be used as a source of
symmetry information in preference to the above space-group names.
They are only intended as comments.
;
_shelx_estimated_absorpt_t_min 0.886
_shelx_estimated_absorpt_t_max 0.952
_shelxl_version_number 2014/6

loop_
_space_group_symop_operation_xyz
'x, y, z'
'-x, -y, z+1/2'
'x+1/2, -y+1/2, z'
'-x+1/2, y+1/2, z+1/2'

loop_
_atom_site_label
_atom_site_type_symbol
_atom_site_fract_x
_atom_site_fract_y
_atom_site_fract_z
_atom_site_U_iso_or_equiv
_atom_site_adp_type
_atom_site_occupancy
_atom_site_site_symmetry_order
_atom_site_calc_flag
_atom_site_refinement_flags_posn
_atom_site_refinement_flags_adp
_atom_site_refinement_flags_occupancy
_atom_site_disorder_assembly
_atom_site_disorder_group
S1 S 0.64612(7) 0.49570(14) 0.34413(5) 0.0329(3) Uani 1 1 d . . . . .
S2 S 0.57769(8) 0.49595(14) 0.65251(6) 0.0322(3) Uani 1 1 d . . . . .
O1 O 0.6893(2) 0.3712(4) 0.30871(14) 0.0435(8) Uani 1 1 d . . . . .
O2 O 0.54894(18) 0.5233(4) 0.33753(15) 0.0422(8) Uani 1 1 d . . . . .
O3 O 0.67503(19) 0.4675(4) 0.65893(15) 0.0421(8) Uani 1 1 d . . . . .
O4 O 0.5353(2) 0.6240(4) 0.68744(13) 0.0415(8) Uani 1 1 d . . . . .
N1 N 0.8421(3) 1.1162(5) 0.3123(2) 0.0491(11) Uani 1 1 d D . . . .
N2 N 0.6550(2) 0.4495(5) 0.41751(16) 0.0361(10) Uani 1 1 d D . . . .
N3 N 0.8142(2) 0.4098(4) 0.41740(17) 0.0366(9) Uani 1 1 d . . . . .
N4 N 0.7276(3) 0.4281(5) 0.50948(17) 0.0495(11) Uani 1 1 d . . . . .
N5 N 0.3803(3) -0.1205(5) 0.6959(2) 0.0634(14) Uani 1 1 d . . . . .
H5A H 0.3241 -0.1191 0.7085 0.082 Uiso 1 1 calc R U . . .
H5B H 0.4076 -0.2119 0.6894 0.082 Uiso 1 1 calc R U . . .
N6 N 0.5676(2) 0.5372(5) 0.57938(17) 0.0394(10) Uani 1 1 d D . . . .
N7 N 0.4098(2) 0.5856(5) 0.58016(17) 0.0392(9) Uani 1 1 d . . . . .
N8 N 0.4961(3) 0.5645(5) 0.48744(18) 0.0512(11) Uani 1 1 d . . . . .
C1 C 0.7047(3) 0.6777(5) 0.3345(2) 0.0302(10) Uani 1 1 d . . . . .
C2 C 0.7944(3) 0.6810(5) 0.31083(19) 0.0307(10) Uani 1 1 d . . . . .
H2 H 0.8233 0.5841 0.3000 0.040 Uiso 1 1 calc R U . . .
C3 C 0.8397(3) 0.8245(6) 0.3036(2) 0.0322(11) Uani 1 1 d . . . . .
H3 H 0.8996 0.8246 0.2885 0.042 Uiso 1 1 calc R U . . .
C4 C 0.7971(3) 0.9724(5) 0.31866(18) 0.0328(10) Uani 1 1 d . . . . .
C5 C 0.7069(3) 0.9676(6) 0.3429(2) 0.0405(11) Uani 1 1 d . . . . .
H5 H 0.6778 1.0642 0.3540 0.053 Uiso 1 1 calc R U . . .
C6 C 0.6617(3) 0.8224(5) 0.3503(2) 0.0373(11) Uani 1 1 d . . . . .
H6 H 0.6020 0.8210 0.3659 0.049 Uiso 1 1 calc R U . . .
C7 C 0.7375(3) 0.4291(5) 0.4493(2) 0.0349(11) Uani 1 1 d . . . . .
C8 C 0.8057(4) 0.4034(8) 0.5410(3) 0.0729(19) Uani 1 1 d . . . . .
H8 H 0.8030 0.3996 0.5834 0.095 Uiso 1 1 calc R U . . .
C9 C 0.8897(3) 0.3835(7) 0.5126(3) 0.0655(17) Uani 1 1 d . . . . .
H9 H 0.9432 0.3672 0.5352 0.085 Uiso 1 1 calc R U . . .
C10 C 0.8921(3) 0.3885(6) 0.4501(2) 0.0457(13) Uani 1 1 d . . . . .
C11 C 0.9798(3) 0.3701(7) 0.4146(3) 0.0641(16) Uani 1 1 d . . . . .
H11A H 0.9877 0.2581 0.4032 0.083 Uiso 1 1 calc R U . . .
H11B H 1.0310 0.4042 0.4393 0.083 Uiso 1 1 calc R U . . .
H11C H 0.9768 0.4364 0.3785 0.083 Uiso 1 1 calc R U . . .
C12 C 0.5188(3) 0.3155(5) 0.66597(19) 0.0296(9) Uani 1 1 d . . . . .
C13 C 0.5629(3) 0.1687(5) 0.6558(3) 0.0412(12) Uani 1 1 d . . . . .
H13 H 0.6235 0.1680 0.6418 0.054 Uiso 1 1 calc R U . . .
C14 C 0.5182(3) 0.0234(5) 0.6661(2) 0.0441(13) Uani 1 1 d . . . . .
H14 H 0.5489 -0.0746 0.6597 0.057 Uiso 1 1 calc R U . . .
C15 C 0.4264(3) 0.0230(6) 0.6861(2) 0.0405(12) Uani 1 1 d . . . . .
C16 C 0.3827(3) 0.1722(5) 0.6966(2) 0.0355(11) Uani 1 1 d . . . . .
H16 H 0.3221 0.1737 0.7106 0.046 Uiso 1 1 calc R U . . .
C17 C 0.4282(3) 0.3173(6) 0.6864(2) 0.0320(11) Uani 1 1 d . . . . .
H17 H 0.3982 0.4158 0.6932 0.042 Uiso 1 1 calc R U . . .
C18 C 0.4868(3) 0.5653(5) 0.5484(2) 0.0344(11) Uani 1 1 d . . . . .
C19 C 0.4186(4) 0.5963(8) 0.4570(3) 0.075(2) Uani 1 1 d . . . . .
H19 H 0.4208 0.5993 0.4146 0.097 Uiso 1 1 calc R U . . .
C20 C 0.3362(4) 0.6246(7) 0.4852(3) 0.0715(19) Uani 1 1 d . . . . .
H20 H 0.2839 0.6505 0.4627 0.093 Uiso 1 1 calc R U . . .
C21 C 0.3325(3) 0.6139(6) 0.5479(2) 0.0464(13) Uani 1 1 d . . . . .
C22 C 0.2459(3) 0.6341(7) 0.5840(3) 0.0670(17) Uani 1 1 d . . . . .
H22A H 0.1968 0.6678 0.5574 0.087 Uiso 1 1 calc R U . . .
H22B H 0.2552 0.7152 0.6149 0.087 Uiso 1 1 calc R U . . .
H22C H 0.2299 0.5324 0.6028 0.087 Uiso 1 1 calc R U . . .
H1N1 H 0.892(2) 1.126(6) 0.2901(19) 0.067(16) Uiso 1 1 d D . . . .
H2N1 H 0.807(3) 1.201(5) 0.321(3) 0.10(2) Uiso 1 1 d D . . . .
H1N2 H 0.608(2) 0.477(5) 0.4404(17) 0.030(12) Uiso 1 1 d D . . . .
H1N6 H 0.617(2) 0.504(5) 0.559(2) 0.056(16) Uiso 1 1 d D . . . .

loop_
_atom_site_aniso_label
_atom_site_aniso_U_11
_atom_site_aniso_U_22
_atom_site_aniso_U_33
_atom_site_aniso_U_23
_atom_site_aniso_U_13
_atom_site_aniso_U_12
S1 0.0307(5) 0.0369(6) 0.0311(6) 0.0033(6) -0.0008(5) -0.0019(5)
S2 0.0297(5) 0.0361(6) 0.0307(6) 0.0032(5) -0.0021(5) -0.0021(5)
O1 0.0485(19) 0.0389(18) 0.0431(19) -0.0042(16) 0.0000(16) -0.0024(17)
O2 0.0308(15) 0.056(2) 0.0397(19) 0.0084(18) -0.0064(16) -0.0047(16)
O3 0.0292(15) 0.055(2) 0.0419(18) 0.0061(18) -0.0060(16) -0.0027(15)
O4 0.0475(19) 0.0337(18) 0.0433(19) -0.0053(15) -0.0027(16) 0.0006(16)
N1 0.044(2) 0.036(2) 0.067(3) -0.007(2) 0.021(2) -0.008(2)
N2 0.0244(18) 0.054(3) 0.030(2) 0.009(2) -0.0022(17) -0.0012(18)
N3 0.0303(19) 0.041(2) 0.038(2) 0.0046(18) 0.0031(18) 0.0014(19)
N4 0.037(2) 0.079(3) 0.033(2) 0.003(2) -0.0029(19) 0.015(2)
N5 0.056(3) 0.036(2) 0.098(4) -0.004(2) 0.025(3) -0.008(2)
N6 0.0295(19) 0.056(3) 0.033(2) 0.011(2) 0.0056(18) 0.005(2)
N7 0.031(2) 0.046(2) 0.040(2) 0.0026(19) 0.0038(18) 0.002(2)
N8 0.038(2) 0.082(3) 0.034(2) 0.005(2) -0.0040(19) 0.015(2)
C1 0.030(2) 0.032(2) 0.029(2) 0.002(2) 0.002(2) 0.0023(19)
C2 0.033(2) 0.034(2) 0.025(2) -0.001(2) -0.002(2) 0.006(2)
C3 0.028(2) 0.042(3) 0.026(2) -0.003(2) 0.001(2) 0.001(2)
C4 0.036(2) 0.034(2) 0.029(2) -0.0012(19) -0.0012(19) -0.002(2)
C5 0.039(2) 0.039(3) 0.044(3) -0.005(3) 0.009(3) 0.005(2)
C6 0.031(2) 0.038(3) 0.043(3) -0.002(2) 0.011(2) 0.005(2)
C7 0.030(2) 0.036(3) 0.039(3) 0.007(2) -0.004(2) 0.003(2)
C8 0.051(3) 0.127(6) 0.040(3) -0.002(4) -0.011(3) 0.027(4)
C9 0.035(3) 0.111(5) 0.051(3) 0.003(3) -0.007(3) 0.019(3)
C10 0.033(3) 0.050(3) 0.053(3) -0.003(3) -0.002(2) 0.007(3)
C11 0.040(3) 0.080(4) 0.073(4) -0.005(3) 0.004(3) 0.008(3)
C12 0.032(2) 0.030(2) 0.027(2) 0.0020(19) -0.001(2) 0.001(2)
C13 0.030(2) 0.040(3) 0.054(3) -0.001(3) 0.009(3) 0.002(2)
C14 0.039(2) 0.030(2) 0.063(4) -0.006(2) 0.009(2) 0.006(2)
C15 0.043(3) 0.036(3) 0.043(3) -0.002(2) 0.004(2) -0.004(2)
C16 0.034(2) 0.039(3) 0.034(3) -0.004(2) 0.006(2) -0.004(2)
C17 0.034(3) 0.029(2) 0.033(3) 0.000(2) 0.001(2) 0.004(2)
C18 0.030(2) 0.037(3) 0.035(3) 0.003(2) 0.000(2) 0.000(2)
C19 0.051(4) 0.134(6) 0.039(3) 0.006(4) -0.008(3) 0.027(4)
C20 0.043(3) 0.116(5) 0.056(4) -0.009(4) -0.017(3) 0.032(3)
C21 0.036(3) 0.050(3) 0.052(3) 0.000(3) -0.001(2) 0.012(3)
C22 0.031(3) 0.090(5) 0.080(4) -0.008(4) 0.003(3) 0.012(3)

loop_
_atom_type_symbol
_atom_type_description
_atom_type_scat_dispersion_real
_atom_type_scat_dispersion_imag
_atom_type_scat_source
C C 0.0033 0.0016 'International Tables Vol C Tables 4.2.6.8 and 6.1.1.4'
H H 0.0000 0.0000 'International Tables Vol C Tables 4.2.6.8 and 6.1.1.4'
N N 0.0061 0.0033 'International Tables Vol C Tables 4.2.6.8 and 6.1.1.4'
O O 0.0106 0.0060 'International Tables Vol C Tables 4.2.6.8 and 6.1.1.4'
S S 0.1246 0.1234 'International Tables Vol C Tables 4.2.6.8 and 6.1.1.4'

loop_
_geom_angle_atom_site_label_1
_geom_angle_atom_site_label_2
_geom_angle_atom_site_label_3
_geom_angle
_geom_angle_site_symmetry_1
_geom_angle_site_symmetry_3
O1 S1 O2 119.3(2) . .
O1 S1 N2 109.2(2) . .
O2 S1 N2 102.11(19) . .
O1 S1 C1 109.7(2) . .
O2 S1 C1 109.5(2) . .
N2 S1 C1 106.1(2) . .
O3 S2 O4 119.1(2) . .
O3 S2 N6 102.5(2) . .
O4 S2 N6 109.3(2) . .
O3 S2 C12 109.1(2) . .
O4 S2 C12 108.9(2) . .
N6 S2 C12 107.3(2) . .
C4 N1 H1N1 122(3) . .
C4 N1 H2N1 113(4) . .
H1N1 N1 H2N1 121(5) . .
C7 N2 S1 125.4(3) . .
C7 N2 H1N2 114(3) . .
S1 N2 H1N2 116(3) . .
C7 N3 C10 115.9(4) . .
C7 N4 C8 115.0(4) . .
C15 N5 H5A 120.0 . .
C15 N5 H5B 120.0 . .
H5A N5 H5B 120.0 . .
C18 N6 S2 126.3(3) . .
C18 N6 H1N6 119(3) . .
S2 N6 H1N6 111(3) . .
C18 N7 C21 116.5(4) . .
C19 N8 C18 114.4(4) . .
C6 C1 C2 119.5(4) . .
C6 C1 S1 119.3(3) . .
C2 C1 S1 121.1(3) . .
C3 C2 C1 120.6(4) . .
C3 C2 H2 119.7 . .
C1 C2 H2 119.7 . .
C2 C3 C4 120.8(4) . .
C2 C3 H3 119.6 . .
C4 C3 H3 119.6 . .
N1 C4 C3 121.3(4) . .
N1 C4 C5 120.5(4) . .
C3 C4 C5 118.2(4) . .
C6 C5 C4 120.7(4) . .
C6 C5 H5 119.6 . .
C4 C5 H5 119.6 . .
C5 C6 C1 120.1(4) . .
C5 C6 H6 119.9 . .
C1 C6 H6 119.9 . .
N3 C7 N4 128.0(4) . .
N3 C7 N2 118.1(4) . .
N4 C7 N2 113.9(4) . .
N4 C8 C9 122.1(5) . .
N4 C8 H8 119.0 . .
C9 C8 H8 119.0 . .
C10 C9 C8 118.1(5) . .
C10 C9 H9 121.0 . .
C8 C9 H9 121.0 . .
N3 C10 C9 120.9(5) . .
N3 C10 C11 116.5(4) . .
C9 C10 C11 122.6(5) . .
C10 C11 H11A 109.5 . .
C10 C11 H11B 109.5 . .
H11A C11 H11B 109.5 . .
C10 C11 H11C 109.5 . .
H11A C11 H11C 109.5 . .
H11B C11 H11C 109.5 . .
C13 C12 C17 119.9(4) . .
C13 C12 S2 119.4(3) . .
C17 C12 S2 120.7(3) . .
C14 C13 C12 120.8(4) . .
C14 C13 H13 119.6 . .
C12 C13 H13 119.6 . .
C13 C14 C15 120.1(4) . .
C13 C14 H14 120.0 . .
C15 C14 H14 120.0 . .
N5 C15 C16 120.5(4) . .
N5 C15 C14 120.9(4) . .
C16 C15 C14 118.6(4) . .
C17 C16 C15 121.0(4) . .
C17 C16 H16 119.5 . .
C15 C16 H16 119.5 . .
C16 C17 C12 119.7(4) . .
C16 C17 H17 120.2 . .
C12 C17 H17 120.2 . .
N7 C18 N8 127.4(4) . .
N7 C18 N6 118.6(4) . .
N8 C18 N6 114.0(4) . .
N8 C19 C20 122.9(5) . .
N8 C19 H19 118.5 . .
C20 C19 H19 118.5 . .
C19 C20 C21 118.4(5) . .
C19 C20 H20 120.8 . .
C21 C20 H20 120.8 . .
N7 C21 C20 120.2(5) . .
N7 C21 C22 116.2(5) . .
C20 C21 C22 123.6(5) . .
C21 C22 H22A 109.5 . .
C21 C22 H22B 109.5 . .
H22A C22 H22B 109.5 . .
C21 C22 H22C 109.5 . .
H22A C22 H22C 109.5 . .
H22B C22 H22C 109.5 . .

loop_
_geom_bond_atom_site_label_1
_geom_bond_atom_site_label_2
_geom_bond_distance
_geom_bond_site_symmetry_2
S1 O1 1.428(3) .
S1 O2 1.434(3) .
S1 N2 1.657(4) .
S1 C1 1.731(4) .
S2 O3 1.436(3) .
S2 O4 1.438(3) .
S2 N6 1.644(4) .
S2 C12 1.735(4) .
N1 C4 1.356(6) .
N1 H1N1 0.87(2) .
N1 H2N1 0.88(2) .
N2 C7 1.395(5) .
N2 H1N2 0.87(2) .
N3 C7 1.322(5) .
N3 C10 1.349(6) .
N4 C7 1.326(5) .
N4 C8 1.341(6) .
N5 C15 1.371(5) .
N5 H5A 0.8600 .
N5 H5B 0.8600 .
N6 C18 1.373(5) .
N6 H1N6 0.89(2) .
N7 C18 1.326(5) .
N7 C21 1.345(6) .
N8 C19 1.332(6) .
N8 C18 1.342(5) .
C1 C6 1.385(6) .
C1 C2 1.400(5) .
C2 C3 1.357(6) .
C2 H2 0.9300 .
C3 C4 1.401(6) .
C3 H3 0.9300 .
C4 C5 1.412(6) .
C5 C6 1.369(6) .
C5 H5 0.9300 .
C6 H6 0.9300 .
C8 C9 1.376(7) .
C8 H8 0.9300 .
C9 C10 1.371(7) .
C9 H9 0.9300 .
C10 C11 1.497(6) .
C11 H11A 0.9600 .
C11 H11B 0.9600 .
C11 H11C 0.9600 .
C12 C13 1.382(6) .
C12 C17 1.388(6) .
C13 C14 1.376(6) .
C13 H13 0.9300 .
C14 C15 1.401(6) .
C14 H14 0.9300 .
C15 C16 1.397(6) .
C16 C17 1.379(6) .
C16 H16 0.9300 .
C17 H17 0.9300 .
C19 C20 1.364(7) .
C19 H19 0.9300 .
C20 C21 1.378(7) .
C20 H20 0.9300 .
C21 C22 1.493(7) .
C22 H22A 0.9600 .
C22 H22B 0.9600 .
C22 H22C 0.9600 .

loop_
_geom_torsion_atom_site_label_1
_geom_torsion_atom_site_label_2
_geom_torsion_atom_site_label_3
_geom_torsion_atom_site_label_4
_geom_torsion
_geom_torsion_site_symmetry_1
_geom_torsion_site_symmetry_2
_geom_torsion_site_symmetry_3
_geom_torsion_site_symmetry_4
O1 S1 N2 C7 60.3(4) . . . .
O2 S1 N2 C7 -172.5(4) . . . .
C1 S1 N2 C7 -57.9(4) . . . .
O3 S2 N6 C18 176.2(4) . . . .
O4 S2 N6 C18 -56.6(5) . . . .
C12 S2 N6 C18 61.4(5) . . . .
O1 S1 C1 C6 162.2(4) . . . .
O2 S1 C1 C6 29.5(4) . . . .
N2 S1 C1 C6 -79.9(4) . . . .
O1 S1 C1 C2 -17.4(4) . . . .
O2 S1 C1 C2 -150.1(4) . . . .
N2 S1 C1 C2 100.4(4) . . . .
C6 C1 C2 C3 0.5(6) . . . .
S1 C1 C2 C3 -179.9(3) . . . .
C1 C2 C3 C4 -1.1(6) . . . .
C2 C3 C4 N1 179.2(4) . . . .
C2 C3 C4 C5 1.5(6) . . . .
N1 C4 C5 C6 -179.1(5) . . . .
C3 C4 C5 C6 -1.3(7) . . . .
C4 C5 C6 C1 0.7(8) . . . .
C2 C1 C6 C5 -0.3(7) . . . .
S1 C1 C6 C5 -179.9(4) . . . .
C10 N3 C7 N4 -0.8(7) . . . .
C10 N3 C7 N2 -179.2(4) . . . .
C8 N4 C7 N3 -0.5(8) . . . .
C8 N4 C7 N2 178.0(5) . . . .
S1 N2 C7 N3 -15.4(6) . . . .
S1 N2 C7 N4 165.9(4) . . . .
C7 N4 C8 C9 1.1(9) . . . .
N4 C8 C9 C10 -0.4(10) . . . .
C7 N3 C10 C9 1.5(7) . . . .
C7 N3 C10 C11 -178.7(4) . . . .
C8 C9 C10 N3 -1.0(9) . . . .
C8 C9 C10 C11 179.3(6) . . . .
O3 S2 C12 C13 -26.0(4) . . . .
O4 S2 C12 C13 -157.5(3) . . . .
N6 S2 C12 C13 84.3(4) . . . .
O3 S2 C12 C17 154.4(4) . . . .
O4 S2 C12 C17 22.9(4) . . . .
N6 S2 C12 C17 -95.3(4) . . . .
C17 C12 C13 C14 -0.4(7) . . . .
S2 C12 C13 C14 179.9(4) . . . .
C12 C13 C14 C15 1.0(8) . . . .
C13 C14 C15 N5 179.2(5) . . . .
C13 C14 C15 C16 -1.3(7) . . . .
N5 C15 C16 C17 -179.4(4) . . . .
C14 C15 C16 C17 1.1(7) . . . .
C15 C16 C17 C12 -0.5(7) . . . .
C13 C12 C17 C16 0.2(7) . . . .
S2 C12 C17 C16 179.8(3) . . . .
C21 N7 C18 N8 -2.3(7) . . . .
C21 N7 C18 N6 179.6(4) . . . .
C19 N8 C18 N7 3.7(8) . . . .
C19 N8 C18 N6 -178.2(5) . . . .
S2 N6 C18 N7 10.7(6) . . . .
S2 N6 C18 N8 -167.6(4) . . . .
C18 N8 C19 C20 -1.1(9) . . . .
N8 C19 C20 C21 -2.4(11) . . . .
C18 N7 C21 C20 -1.6(8) . . . .
C18 N7 C21 C22 179.1(5) . . . .
C19 C20 C21 N7 3.8(9) . . . .
C19 C20 C21 C22 -177.0(6) . . . .
